data_2229152
loop_
_publ_author_name
'Wang, Li'
'Zhan, Jun-Peng'
'Liang, Jian-Qiang'
'Li, Zhe-Fei'
'Wei, Ge-Hong'

_publ_section_title
;
 1-[4-(4-Chlorobutoxy)-2-hydroxyphenyl]ethanone
;
_journal_coeditor_code NC2215
_journal_issue 2
_journal_name_full 'Acta Crystallographica Section E'
_journal_page_first o462
_journal_paper_doi 10.1107/S1600536811002169
_journal_volume 67
_journal_year 2011
_chemical_formula_iupac 'C12 H15 Cl O3'
_chemical_formula_moiety 'C12 H15 Cl O3'
_chemical_formula_sum 'C12 H15 Cl O3'
_chemical_formula_weight 242.69
_chemical_melting_point_gt 317
_chemical_melting_point_lt 318
_chemical_name_systematic
;
1-[4-(4-Chlorobutoxy)-2-hydroxyphenyl]ethanone
;
_space_group_IT_number 2
_symmetry_cell_setting triclinic
_symmetry_space_group_name_Hall '-P 1'
_symmetry_space_group_name_H-M 'P -1'
_atom_sites_solution_hydrogens geom
_atom_sites_solution_primary direct
_atom_sites_solution_secondary difmap
_audit_creation_method SHELXL-97
_cell_angle_alpha 99.735(2)
_cell_angle_beta 98.2420(10)
_cell_angle_gamma 92.2480(10)
_cell_formula_units_Z 2
_cell_length_a 5.2750(4)
_cell_length_b 9.8941(10)
_cell_length_c 11.6529(12)
_cell_measurement_reflns_used 1252
_cell_measurement_temperature 298(2)
_cell_measurement_theta_max 27.487
_cell_measurement_theta_min 2.505
_cell_volume 591.98(10)
_computing_cell_refinement 'SAINT (Bruker, 1996)'
_computing_data_collection 'SMART (Bruker, 1996)'
_computing_data_reduction 'SAINT (Bruker, 1996)'
_computing_molecular_graphics 'SHELXTL (Sheldrick, 2008)'
_computing_publication_material 'SHELXTL (Sheldrick, 2008)'
_computing_structure_refinement 'SHELXL97 (Sheldrick, 2008)'
_computing_structure_solution 'SHELXS97 (Sheldrick, 2008)'
_diffrn_ambient_temperature 298(2)
_diffrn_measured_fraction_theta_full 0.987
_diffrn_measured_fraction_theta_max 0.987
_diffrn_measurement_device_type 'Bruker SMART CCD area-detector'
_diffrn_measurement_method '\f and \w'
_diffrn_radiation_monochromator graphite
_diffrn_radiation_source 'fine-focus sealed tube'
_diffrn_radiation_type MoK\a
_diffrn_radiation_wavelength 0.71073
_diffrn_reflns_av_R_equivalents 0.0189
_diffrn_reflns_av_sigmaI/netI 0.0376
_diffrn_reflns_limit_h_max 5
_diffrn_reflns_limit_h_min -6
_diffrn_reflns_limit_k_max 9
_diffrn_reflns_limit_k_min -11
_diffrn_reflns_limit_l_max 13
_diffrn_reflns_limit_l_min -13
_diffrn_reflns_number 3097
_diffrn_reflns_theta_full 25.02
_diffrn_reflns_theta_max 25.02
_diffrn_reflns_theta_min 2.50
_diffrn_standards_interval_time 0
_diffrn_standards_number 0
_exptl_absorpt_coefficient_mu 0.312
_exptl_absorpt_correction_T_max 0.9289
_exptl_absorpt_correction_T_min 0.8622
_exptl_absorpt_correction_type multi-scan
_exptl_absorpt_process_details '(SADABS; Sheldrick, 1996)'
_exptl_crystal_colour colourless
_exptl_crystal_density_diffrn 1.362
_exptl_crystal_density_method 'not measured'
_exptl_crystal_description triclinic
_exptl_crystal_F_000 256
_exptl_crystal_size_max 0.49
_exptl_crystal_size_mid 0.40
_exptl_crystal_size_min 0.24
_refine_diff_density_max 0.195
_refine_diff_density_min -0.206
_refine_ls_extinction_coef 0.294(14)
_refine_ls_extinction_expression Fc^*^=kFc[1+0.001xFc^2^\l^3^/sin(2\q)]^-1/4^
_refine_ls_extinction_method 'SHELXL97 (Sheldrick, 2008)'
_refine_ls_goodness_of_fit_ref 1.061
_refine_ls_hydrogen_treatment constr
_refine_ls_matrix_type full
_refine_ls_number_parameters 147
_refine_ls_number_reflns 2068
_refine_ls_number_restraints 0
_refine_ls_restrained_S_all 1.061
_refine_ls_R_factor_all 0.0607
_refine_ls_R_factor_gt 0.0401
_refine_ls_shift/su_max 0.000
_refine_ls_shift/su_mean 0.000
_refine_ls_structure_factor_coef Fsqd
_refine_ls_weighting_details 'calc w=1/[\s^2^(Fo^2^)+(0.0463P)^2^+0.1542P] where P=(Fo^2^+2Fc^2^)/3'
_refine_ls_weighting_scheme calc
_refine_ls_wR_factor_gt 0.0924
_refine_ls_wR_factor_ref 0.1079
_reflns_number_gt 1517
_reflns_number_total 2068
_reflns_threshold_expression I>2sigma(I)
_cod_data_source_file nc2215.cif
_cod_data_source_block I
_cod_original_cell_volume 591.97(10)
_cod_database_code 2229152
_cod_database_fobs_code 2229152

loop_
_symmetry_equiv_pos_as_xyz
'x, y, z'
'-x, -y, -z'

loop_
_atom_site_type_symbol
_atom_site_label
_atom_site_fract_x
_atom_site_fract_y
_atom_site_fract_z
_atom_site_U_iso_or_equiv
_atom_site_adp_type
_atom_site_calc_flag
_atom_site_refinement_flags
_atom_site_occupancy
_atom_site_disorder_assembly
_atom_site_disorder_group
Cl Cl1 0.69127(14) 0.39709(8) 0.91715(5) 0.0668(3) Uani d . 1 . .
O O1 -0.6516(3) -0.02779(17) 0.10226(14) 0.0545(5) Uani d . 1 . .
O O2 -0.2483(3) -0.06891(15) 0.23591(14) 0.0513(5) Uani d . 1 . .
H H2 -0.3821 -0.0896 0.1897 0.077 Uiso calc R 1 . .
O O3 0.2113(3) 0.32392(15) 0.48072(12) 0.0444(4) Uani d . 1 . .
C C1 -0.7899(4) 0.1907(3) 0.0771(2) 0.0508(6) Uani d . 1 . .
H H1A -0.9234 0.1367 0.0217 0.076 Uiso calc R 1 . .
H H1B -0.6955 0.2480 0.0370 0.076 Uiso calc R 1 . .
H H1C -0.8647 0.2473 0.1371 0.076 Uiso calc R 1 . .
C C2 -0.6130(4) 0.0977(2) 0.13236(17) 0.0385(5) Uani d . 1 . .
C C3 -0.3944(4) 0.1550(2) 0.22183(17) 0.0338(5) Uani d . 1 . .
C C4 -0.2210(4) 0.0684(2) 0.27035(17) 0.0349(5) Uani d . 1 . .
C C5 -0.0135(4) 0.1209(2) 0.35608(18) 0.0379(5) Uani d . 1 . .
H H5 0.1012 0.0623 0.3866 0.045 Uiso calc R 1 . .
C C6 0.0206(4) 0.2611(2) 0.39548(17) 0.0357(5) Uani d . 1 . .
C C7 -0.1489(4) 0.3496(2) 0.34910(18) 0.0407(5) Uani d . 1 . .
H H7 -0.1254 0.4439 0.3761 0.049 Uiso calc R 1 . .
C C8 -0.3499(4) 0.2967(2) 0.26358(18) 0.0390(5) Uani d . 1 . .
H H8 -0.4606 0.3566 0.2321 0.047 Uiso calc R 1 . .
C C9 0.3983(4) 0.2437(2) 0.53460(18) 0.0400(5) Uani d . 1 . .
H H9A 0.5055 0.2040 0.4783 0.048 Uiso calc R 1 . .
H H9B 0.3150 0.1700 0.5636 0.048 Uiso calc R 1 . .
C C10 0.5562(4) 0.3405(2) 0.63445(19) 0.0433(6) Uani d . 1 . .
H H10A 0.4454 0.3780 0.6899 0.052 Uiso calc R 1 . .
H H10B 0.6285 0.4163 0.6039 0.052 Uiso calc R 1 . .
C C11 0.7719(4) 0.2729(2) 0.69890(18) 0.0440(6) Uani d . 1 . .
H H11A 0.7030 0.1880 0.7170 0.053 Uiso calc R 1 . .
H H11B 0.8976 0.2495 0.6469 0.053 Uiso calc R 1 . .
C C12 0.9052(4) 0.3603(3) 0.8113(2) 0.0517(6) Uani d . 1 . .
H H12A 0.9737 0.4459 0.7941 0.062 Uiso calc R 1 . .
H H12B 1.0479 0.3128 0.8443 0.062 Uiso calc R 1 . .

loop_
_atom_site_aniso_label
_atom_site_aniso_U_11
_atom_site_aniso_U_22
_atom_site_aniso_U_33
_atom_site_aniso_U_12
_atom_site_aniso_U_13
_atom_site_aniso_U_23
Cl1 0.0704(5) 0.0785(5) 0.0487(4) 0.0060(4) 0.0128(3) 0.0000(3)
O1 0.0550(10) 0.0450(10) 0.0549(10) -0.0085(8) -0.0092(8) 0.0018(8)
O2 0.0548(10) 0.0345(9) 0.0583(10) 0.0009(7) -0.0059(8) 0.0026(7)
O3 0.0404(9) 0.0406(9) 0.0452(9) 0.0034(7) -0.0114(7) 0.0026(7)
C1 0.0449(14) 0.0580(16) 0.0450(13) -0.0012(11) -0.0079(11) 0.0097(11)
C2 0.0355(12) 0.0454(14) 0.0339(11) -0.0028(10) 0.0052(9) 0.0068(10)
C3 0.0321(11) 0.0373(12) 0.0317(10) 0.0002(9) 0.0054(9) 0.0048(9)
C4 0.0366(12) 0.0329(12) 0.0346(11) 0.0012(9) 0.0068(9) 0.0031(9)
C5 0.0367(12) 0.0390(13) 0.0382(11) 0.0078(9) 0.0028(9) 0.0086(9)
C6 0.0321(11) 0.0416(13) 0.0326(10) 0.0005(9) 0.0027(9) 0.0062(9)
C7 0.0428(13) 0.0336(12) 0.0426(12) 0.0037(9) -0.0018(10) 0.0042(10)
C8 0.0379(12) 0.0394(13) 0.0384(11) 0.0065(9) -0.0019(9) 0.0087(9)
C9 0.0368(12) 0.0439(13) 0.0390(12) 0.0068(10) 0.0033(9) 0.0074(10)
C10 0.0390(12) 0.0444(13) 0.0434(12) 0.0035(10) -0.0021(10) 0.0057(10)
C11 0.0360(12) 0.0546(15) 0.0408(12) 0.0086(10) 0.0033(10) 0.0079(11)
C12 0.0396(13) 0.0678(17) 0.0460(13) 0.0051(11) -0.0020(11) 0.0123(12)

loop_
_atom_type_symbol
_atom_type_description
_atom_type_scat_dispersion_real
_atom_type_scat_dispersion_imag
_atom_type_scat_source
C C 0.0033 0.0016 'International Tables Vol C Tables 4.2.6.8 and 6.1.1.4'
H H 0.0000 0.0000 'International Tables Vol C Tables 4.2.6.8 and 6.1.1.4'
O O 0.0106 0.0060 'International Tables Vol C Tables 4.2.6.8 and 6.1.1.4'
Cl Cl 0.1484 0.1585 'International Tables Vol C Tables 4.2.6.8 and 6.1.1.4'

loop_
_geom_angle_atom_site_label_1
_geom_angle_atom_site_label_2
_geom_angle_atom_site_label_3
_geom_angle_site_symmetry_1
_geom_angle_site_symmetry_3
_geom_angle
_geom_angle_publ_flag
C4 O2 H2 . . 109.5 ?
C6 O3 C9 . . 119.86(16) ?
C2 C1 H1A . . 109.5 ?
C2 C1 H1B . . 109.5 ?
H1A C1 H1B . . 109.5 ?
C2 C1 H1C . . 109.5 ?
H1A C1 H1C . . 109.5 ?
H1B C1 H1C . . 109.5 ?
O1 C2 C3 . . 120.04(19) ?
O1 C2 C1 . . 119.69(19) ?
C3 C2 C1 . . 120.26(19) ?
C4 C3 C8 . . 117.24(18) ?
C4 C3 C2 . . 120.54(18) ?
C8 C3 C2 . . 122.21(18) ?
O2 C4 C5 . . 117.17(18) ?
O2 C4 C3 . . 121.47(18) ?
C5 C4 C3 . . 121.36(19) ?
C6 C5 C4 . . 119.31(19) ?
C6 C5 H5 . . 120.3 ?
C4 C5 H5 . . 120.3 ?
O3 C6 C5 . . 124.69(18) ?
O3 C6 C7 . . 114.72(18) ?
C5 C6 C7 . . 120.59(19) ?
C8 C7 C6 . . 119.5(2) ?
C8 C7 H7 . . 120.3 ?
C6 C7 H7 . . 120.3 ?
C7 C8 C3 . . 122.01(19) ?
C7 C8 H8 . . 119.0 ?
C3 C8 H8 . . 119.0 ?
O3 C9 C10 . . 106.13(17) ?
O3 C9 H9A . . 110.5 ?
C10 C9 H9A . . 110.5 ?
O3 C9 H9B . . 110.5 ?
C10 C9 H9B . . 110.5 ?
H9A C9 H9B . . 108.7 ?
C9 C10 C11 . . 113.12(18) ?
C9 C10 H10A . . 109.0 ?
C11 C10 H10A . . 109.0 ?
C9 C10 H10B . . 109.0 ?
C11 C10 H10B . . 109.0 ?
H10A C10 H10B . . 107.8 ?
C12 C11 C10 . . 114.25(19) ?
C12 C11 H11A . . 108.7 ?
C10 C11 H11A . . 108.7 ?
C12 C11 H11B . . 108.7 ?
C10 C11 H11B . . 108.7 ?
H11A C11 H11B . . 107.6 ?
C11 C12 Cl1 . . 111.58(16) ?
C11 C12 H12A . . 109.3 ?
Cl1 C12 H12A . . 109.3 ?
C11 C12 H12B . . 109.3 ?
Cl1 C12 H12B . . 109.3 ?
H12A C12 H12B . . 108.0 ?

loop_
_geom_bond_atom_site_label_1
_geom_bond_atom_site_label_2
_geom_bond_site_symmetry_2
_geom_bond_distance
_geom_bond_publ_flag
Cl1 C12 . 1.791(2) ?
O1 C2 . 1.232(2) ?
O2 C4 . 1.346(2) ?
O2 H2 . 0.8200 ?
O3 C6 . 1.357(2) ?
O3 C9 . 1.431(2) ?
C1 C2 . 1.493(3) ?
C1 H1A . 0.9600 ?
C1 H1B . 0.9600 ?
C1 H1C . 0.9600 ?
C2 C3 . 1.464(3) ?
C3 C4 . 1.402(3) ?
C3 C8 . 1.403(3) ?
C4 C5 . 1.390(3) ?
C5 C6 . 1.382(3) ?
C5 H5 . 0.9300 ?
C6 C7 . 1.393(3) ?
C7 C8 . 1.367(3) ?
C7 H7 . 0.9300 ?
C8 H8 . 0.9300 ?
C9 C10 . 1.499(3) ?
C9 H9A . 0.9700 ?
C9 H9B . 0.9700 ?
C10 C11 . 1.513(3) ?
C10 H10A . 0.9700 ?
C10 H10B . 0.9700 ?
C11 C12 . 1.504(3) ?
C11 H11A . 0.9700 ?
C11 H11B . 0.9700 ?
C12 H12A . 0.9700 ?
C12 H12B . 0.9700 ?

loop_
_geom_hbond_atom_site_label_D
_geom_hbond_atom_site_label_H
_geom_hbond_atom_site_label_A
_geom_hbond_site_symmetry_A
_geom_hbond_distance_DH
_geom_hbond_distance_HA
_geom_hbond_distance_DA
_geom_hbond_angle_DHA
O2 H2 O1 . 0.82 1.82 2.539(2) 146

loop_
_geom_torsion_atom_site_label_1
_geom_torsion_atom_site_label_2
_geom_torsion_atom_site_label_3
_geom_torsion_atom_site_label_4
_geom_torsion_site_symmetry_1
_geom_torsion_site_symmetry_2
_geom_torsion_site_symmetry_3
_geom_torsion_site_symmetry_4
_geom_torsion
_geom_torsion_publ_flag
O1 C2 C3 C4 . . . . 2.8(3) ?
C1 C2 C3 C4 . . . . -177.19(19) ?
O1 C2 C3 C8 . . . . -176.56(19) ?
C1 C2 C3 C8 . . . . 3.5(3) ?
C8 C3 C4 O2 . . . . 179.90(18) ?
C2 C3 C4 O2 . . . . 0.6(3) ?
C8 C3 C4 C5 . . . . -0.1(3) ?
C2 C3 C4 C5 . . . . -179.47(18) ?
O2 C4 C5 C6 . . . . -179.10(18) ?
C3 C4 C5 C6 . . . . 0.9(3) ?
C9 O3 C6 C5 . . . . 1.4(3) ?
C9 O3 C6 C7 . . . . -179.63(17) ?
C4 C5 C6 O3 . . . . 178.18(18) ?
C4 C5 C6 C7 . . . . -0.8(3) ?
O3 C6 C7 C8 . . . . -179.25(18) ?
C5 C6 C7 C8 . . . . -0.2(3) ?
C6 C7 C8 C3 . . . . 1.1(3) ?
C4 C3 C8 C7 . . . . -0.9(3) ?
C2 C3 C8 C7 . . . . 178.46(19) ?
C6 O3 C9 C10 . . . . -172.47(17) ?
O3 C9 C10 C11 . . . . -177.85(18) ?
C9 C10 C11 C12 . . . . -170.21(19) ?
C10 C11 C12 Cl1 . . . . 63.0(2) ?

loop_
_cod_related_entry_id
_cod_related_entry_database
_cod_related_entry_code
1 ChemSpider 30656476
